data_2100933
loop_
_publ_author_name
'Zyss, J.'
'Pecaut, J.'
'Levy, J. P.'
'Masse, R.'

_publ_section_title
;
 Synthesis and crystal structure of guanidinium
 <small>L</small>-monohydrogentartrate: encapsulation of an optically
 nonlinear octupolar cation
;
_journal_issue 2
_journal_name_full 'Acta Crystallographica Section B'
_journal_page_first 334
_journal_page_last 342
_journal_paper_doi 10.1107/S0108768192008395
_journal_volume 49
_journal_year 1993
_chemical_formula_moiety 'C4 H5 O6,C1 H6 N3'
_chemical_formula_sum 'C5 H11 N3 O6'
_symmetry_cell_setting orthorhombic
_symmetry_space_group_name_Hall 'P 2ac 2ab'
_symmetry_space_group_name_H-M 'P 21 21 21'
_cell_angle_alpha 90
_cell_angle_beta 90
_cell_angle_gamma 90
_cell_formula_units_Z 4
_cell_length_a 11.347(2)
_cell_length_b 11.162(2)
_cell_length_c 6.668(2)
_cell_volume 844.5(3)
_diffrn_radiation_type Mo
_diffrn_radiation_wavelength 0.71073
_exptl_absorpt_coefficient_mu 0.1624
_exptl_crystal_density_diffrn 1.645
_exptl_crystal_F_000 440
_cod_data_source_file pa0280.cif
_cod_data_source_block pa0280a
_cod_original_cell_volume 844.5(5)
_cod_database_code 2100933

loop_
_atom_site_label
_atom_site_fract_x
_atom_site_fract_y
_atom_site_fract_z
C(1) .3083(2) .6015(2) .9351(4)
N(2) .4089(2) .6572(2) .9606(3)
N(1) .3055(2) .4837(2) .9193(4)
N(3) .2092(2) .6629(2) .9195(4)
H(1) .236(2) .443(2) .912(3)
H(2) .3730(10) .452(2) .907(3)
H(3) .207(2) .736(2) .922(3)
H(4) .131(2) .626(2) .910(4)
H(5) .471(2) .612(2) .983(3)
H(6) .416(2) .728(2) .974(4)
C(2) .0258(2) .2907(2) 1.0151(3)
C(3) .1002(2) .1802(2) 1.0554(4)
C(4) .1272(2) .1161(2) .8564(4)
C(5) .2000(2) .0044(2) .8994(4)
O(1) -.08500(10) .27970(10) 1.0669(3)
O(2) .06720(10) .38020(10) .9401(3)
O(3) .04170(10) .10450(10) 1.1912(3)
O(4) .01970(10) .08930(10) .7599(3)
O(5) .15030(10) -.09420(10) .8959(3)
O(6) .30900(10) .01950(10) .9352(3)
H(7) .372(2) .146(2) .969(4)
H(8) .1740(10) .209(2) .100(3)
H(9) .1730(10) .167(2) .779(3)
H(10) .024(2) .027(2) .697(4)
H(11) .085(2) .074(2) .266(4)

loop_
_geom_angle_atom_site_label_1
_geom_angle_atom_site_label_2
_geom_angle_atom_site_label_3
_geom_angle
C(3) C(2) O(1) 114.3(2)
C(3) C(2) O(2) 121.8(2)
O(1) C(2) O(2) 123.9(2)
C(2) C(3) C(4) 109.7(2)
C(2) C(3) O(3) 109.9(2)
C(2) C(3) H(8) 105.0(10)
C(4) C(3) O(3) 111.7(2)
C(4) C(3) H(8) 105.0(10)
O(3) C(3) H(8) 115.0(10)
C(3) C(4) C(5) 109.1(2)
C(3) C(4) O(4) 108.6(2)
C(3) C(4) H(9) 108.0(10)
C(5) C(4) O(4) 112.4(2)
C(5) C(4) H(9) 108.0(10)
O(4) C(4) H(9) 111.0(10)
C(4) C(5) O(5) 118.5(2)
C(4) C(5) O(6) 117.0(2)
O(5) C(5) O(6) 124.4(2)
C(2) O(1) H(7) 109.0(10)
C(3) O(3) H(11) 112(2)
C(4) O(4) H(10) 111(2)
N(1) C(1) N(2) 120.2(2)
N(1) C(1) N(3) 119.4(2)
N(2) C(1) N(3) 120.4(2)
C(1) N(1) H(1) 121.0(10)
C(1) N(1) N(2) 113.0(10)
H(1) N(1) H(2) 124(2)
C(1) N(2) H(5) 116.0(10)
C(1) N(2) H(6) 125.0(10)
H(5) N(2) H(6) 118(2)
C(1) N(3) H(3) 123.0(10)
C(1) N(3) H(4) 124.0(10)
H(3) N(3) H(4) 114(2)

loop_
_geom_bond_atom_site_label_1
_geom_bond_atom_site_label_2
_geom_bond_distance
C(2) C(3) 1.519(3)
C(2) O(1) 1.309(3)
C(2) O(2) 1.212(3)
C(3) C(4) 1.538(3)
C(3) O(3) 1.406(3)
C(3) H(8) 0.94(2)
C(4) C(5) 1.523(3)
C(4) O(4) 1.412(3)
C(4) H(9) 0.92(2)
C(5) O(5) 1.237(3)
C(5) O(6) 1.2710(10)
O(1) H(7) 0.99(2)
O(3) H(11) 0.78(2)
O(4) H(10) 0.81(3)
C(1) N(1) 1.320(3)
C(1) N(2) 1.311(3)
C(1) N(3) 1.321(3)
N(1) H(1) 0.920(10)
N(1) H(2) 0.85(2)
N(2) H(5) 0.88(2)
N(2) H(6) 0.80(2)
N(3) H(3) 0.82(2)
N(3) H(4) 0.98(2)
